data_4113251
loop_
_publ_author_name
'Anne M. Arink'
'Claudia M. P. Kronenburg'
'Johann T. B. H. Jastrzebski'
'Martin Lutz'
'Anthony L. Spek'
'Robert A. Gossage'
'Gerard van Koten'

_publ_contact_author_address
; Bijvoet Center for Biomolecular Research
  Dep. Crystal and Structural Chemistry
  Utrecht University
  Padualaan 8
  3584 CH Utrecht
  The Netherlands
;
_publ_contact_author_email m.lutz@chem.uu.nl
_publ_contact_author_fax '[+31] 30 2533940'
_publ_contact_author_name 'Martin Lutz'
_publ_contact_author_phone '[+31] 30 2533902'
_publ_section_title
;
 Diastereoselective Self-Assembly of Chiral Diamine-Chelated Aryllithiums
 to Dimeric Aggregates
;
_journal_name_full 'Journal of the American Chemical Society'
_journal_page_first 16249
_journal_page_last 16258
_journal_paper_doi 10.1021/ja045914q
_journal_volume 126
_journal_year 2004
_chemical_formula_moiety 'C30 H50 Li2 N4'
_chemical_formula_sum 'C30 H50 Li2 N4'
_chemical_formula_weight 480.62
_chemical_name_systematic
; 
 ? 
;
_space_group_IT_number 14
_symmetry_cell_setting monoclinic
_symmetry_space_group_name_Hall '-P 2ybc'
_symmetry_space_group_name_H-M 'P 1 21/c 1'
_atom_sites_solution_hydrogens difmap
_atom_sites_solution_primary direct
_atom_sites_solution_secondary difmap
_audit_creation_method SHELXL-97
_cell_angle_alpha 90.00
_cell_angle_beta 113.4371(5)
_cell_angle_gamma 90.00
_cell_formula_units_Z 2
_cell_length_a 9.9986(1)
_cell_length_b 11.8266(1)
_cell_length_c 13.6183(2)
_cell_measurement_reflns_used 24353
_cell_measurement_temperature 110(2)
_cell_measurement_theta_max 27.48
_cell_measurement_theta_min 1.02
_cell_volume 1477.50(3)
_computing_cell_refinement HKL2000
_computing_data_collection 'Nonius COLLECT'
_computing_data_reduction 'HKL2000 + SORTAV'
_computing_structure_refinement 'SHELXL-97 (Sheldrick, 1997)'
_computing_structure_solution 'SHELXS-97 (Sheldrick, 1990)'
_diffrn_ambient_temperature 110(2)
_diffrn_measured_fraction_theta_full 0.999
_diffrn_measured_fraction_theta_max 0.999
_diffrn_measurement_device_type 'Nonius KappaCCD'
_diffrn_radiation_monochromator graphite
_diffrn_radiation_source 'rotating anode'
_diffrn_radiation_type MoK\a
_diffrn_radiation_wavelength 0.71073
_diffrn_reflns_av_R_equivalents 0.0360
_diffrn_reflns_av_sigmaI/netI 0.0652
_diffrn_reflns_limit_h_max 12
_diffrn_reflns_limit_h_min -12
_diffrn_reflns_limit_k_max 15
_diffrn_reflns_limit_k_min -15
_diffrn_reflns_limit_l_max 17
_diffrn_reflns_limit_l_min -17
_diffrn_reflns_number 22188
_diffrn_reflns_theta_full 27.49
_diffrn_reflns_theta_max 27.49
_diffrn_reflns_theta_min 2.22
_exptl_absorpt_coefficient_mu 0.062
_exptl_absorpt_correction_type none
_exptl_crystal_colour colourless
_exptl_crystal_density_diffrn 1.080
_exptl_crystal_description block
_exptl_crystal_F_000 528
_exptl_crystal_size_max 0.36
_exptl_crystal_size_mid 0.33
_exptl_crystal_size_min 0.21
_refine_diff_density_max 0.210
_refine_diff_density_min -0.206
_refine_diff_density_rms 0.037
_refine_ls_extinction_method none
_refine_ls_goodness_of_fit_ref 0.955
_refine_ls_hydrogen_treatment mixed
_refine_ls_matrix_type full
_refine_ls_number_parameters 199
_refine_ls_number_reflns 3378
_refine_ls_number_restraints 0
_refine_ls_restrained_S_all 0.955
_refine_ls_R_factor_all 0.0524
_refine_ls_R_factor_gt 0.0364
_refine_ls_shift/su_max 0.002
_refine_ls_shift/su_mean 0.000
_refine_ls_structure_factor_coef Fsqd
_refine_ls_weighting_details 'calc w=1/[\s^2^(Fo^2^)+(0.0419P)^2^+0.0000P] where P=(Fo^2^+2Fc^2^)/3'
_refine_ls_weighting_scheme calc
_refine_ls_wR_factor_gt 0.0902
_refine_ls_wR_factor_ref 0.0993
_reflns_number_gt 2412
_reflns_number_total 3378
_reflns_threshold_expression I>2\s(I)
_cod_data_source_file ja045914qsi20040708_094955.cif
_cod_data_source_block s2565a
_cod_original_sg_symbol_H-M 'P 21/c'
_cod_database_code 4113251

loop_
_symmetry_equiv_pos_as_xyz
'x, y, z'
'-x, y+1/2, -z+1/2'
'-x, -y, -z'
'x, -y-1/2, z-1/2'

loop_
_atom_site_label
_atom_site_type_symbol
_atom_site_fract_x
_atom_site_fract_y
_atom_site_fract_z
_atom_site_U_iso_or_equiv
_atom_site_adp_type
_atom_site_occupancy
_atom_site_symmetry_multiplicity
_atom_site_calc_flag
_atom_site_refinement_flags
Li1 Li 0.42284(18) 0.44510(14) 0.52890(14) 0.0202(4) Uani 1 1 d .
N1 N 0.39265(9) 0.48451(7) 0.67018(6) 0.0177(2) Uani 1 1 d .
N2 N 0.23204(9) 0.34636(7) 0.48017(7) 0.0204(2) Uani 1 1 d .
C1 C 0.38477(11) 0.63130(8) 0.48622(8) 0.0194(2) Uani 1 1 d .
C2 C 0.34252(11) 0.66565(8) 0.56966(8) 0.0181(2) Uani 1 1 d .
C3 C 0.23894(11) 0.74934(9) 0.55751(8) 0.0205(2) Uani 1 1 d .
H3 H 0.2127 0.7671 0.6156 0.025 Uiso 1 1 calc R
C4 C 0.17364(11) 0.80714(9) 0.46107(9) 0.0234(2) Uani 1 1 d .
H4 H 0.1033 0.8644 0.4527 0.028 Uiso 1 1 calc R
C5 C 0.21331(12) 0.77947(9) 0.37764(9) 0.0239(2) Uani 1 1 d .
H5 H 0.1717 0.8188 0.3115 0.029 Uiso 1 1 calc R
C6 C 0.31454(11) 0.69368(9) 0.39123(8) 0.0222(2) Uani 1 1 d .
H6 H 0.3381 0.6758 0.3320 0.027 Uiso 1 1 calc R
C7 C 0.41274(11) 0.60874(8) 0.67807(8) 0.0198(2) Uani 1 1 d .
H7A H 0.5183 0.6263 0.7095 0.024 Uiso 1 1 calc R
H7B H 0.3695 0.6394 0.7265 0.024 Uiso 1 1 calc R
C8 C 0.23825(11) 0.45385(9) 0.63859(9) 0.0216(2) Uani 1 1 d .
H8A H 0.1759 0.5144 0.5929 0.026 Uiso 1 1 calc R
H8B H 0.2169 0.4476 0.7034 0.026 Uiso 1 1 calc R
C9 C 0.20183(12) 0.34247(9) 0.57787(9) 0.0238(2) Uani 1 1 d .
H9A H 0.2600 0.2812 0.6251 0.029 Uiso 1 1 calc R
H9B H 0.0975 0.3249 0.5579 0.029 Uiso 1 1 calc R
C10 C 0.48951(12) 0.42782(9) 0.76987(8) 0.0219(2) Uani 1 1 d .
H10A H 0.5914 0.4379 0.7773 0.026 Uiso 1 1 calc R
H10B H 0.4682 0.3458 0.7620 0.026 Uiso 1 1 calc R
C11 C 0.47967(14) 0.46729(10) 0.87318(9) 0.0257(3) Uani 1 1 d .
H11A H 0.5420(14) 0.4179(11) 0.9348(11) 0.041(4) Uiso 1 1 d .
H11B H 0.3786(15) 0.4634(10) 0.8682(10) 0.036(3) Uiso 1 1 d .
H11C H 0.5119(14) 0.5462(11) 0.8923(10) 0.035(3) Uiso 1 1 d .
C12 C 0.11460(11) 0.40640(9) 0.39302(9) 0.0244(2) Uani 1 1 d .
H12A H 0.1022 0.4824 0.4187 0.029 Uiso 1 1 calc R
H12B H 0.0221 0.3646 0.3751 0.029 Uiso 1 1 calc R
C13 C 0.14375(15) 0.41911(11) 0.29274(10) 0.0315(3) Uani 1 1 d .
H13A H 0.2407(16) 0.4509(11) 0.3110(10) 0.039(4) Uiso 1 1 d .
H13B H 0.0701(15) 0.4722(11) 0.2432(11) 0.043(4) Uiso 1 1 d .
H13C H 0.1361(13) 0.3472(11) 0.2560(10) 0.035(3) Uiso 1 1 d .
C14 C 0.25949(12) 0.23214(9) 0.44822(10) 0.0265(3) Uani 1 1 d .
H14A H 0.3414 0.1981 0.5091 0.032 Uiso 1 1 calc R
H14B H 0.2913 0.2401 0.3884 0.032 Uiso 1 1 calc R
C15 C 0.13085(16) 0.14990(11) 0.41367(14) 0.0409(3) Uani 1 1 d .
H15A H 0.1634(15) 0.0746(13) 0.4015(11) 0.046(4) Uiso 1 1 d .
H15B H 0.1002(15) 0.1399(12) 0.4740(12) 0.048(4) Uiso 1 1 d .
H15C H 0.0401(19) 0.1742(14) 0.3418(14) 0.072(5) Uiso 1 1 d .

loop_
_atom_site_aniso_label
_atom_site_aniso_U_11
_atom_site_aniso_U_22
_atom_site_aniso_U_33
_atom_site_aniso_U_23
_atom_site_aniso_U_13
_atom_site_aniso_U_12
Li1 0.0193(9) 0.0212(9) 0.0208(9) 0.0001(7) 0.0087(7) -0.0004(7)
N1 0.0182(4) 0.0179(4) 0.0175(4) 0.0010(3) 0.0075(3) 0.0000(3)
N2 0.0189(4) 0.0184(4) 0.0237(5) -0.0015(4) 0.0081(4) 0.0004(3)
C1 0.0184(5) 0.0191(5) 0.0217(5) 0.0002(4) 0.0090(4) -0.0026(4)
C2 0.0168(5) 0.0163(5) 0.0200(5) -0.0012(4) 0.0063(4) -0.0038(4)
C3 0.0211(5) 0.0206(5) 0.0218(5) -0.0023(4) 0.0108(4) -0.0016(4)
C4 0.0188(5) 0.0202(5) 0.0311(6) 0.0018(4) 0.0097(5) 0.0031(4)
C5 0.0233(6) 0.0243(6) 0.0223(6) 0.0067(4) 0.0072(4) 0.0006(4)
C6 0.0244(6) 0.0238(5) 0.0214(6) 0.0007(4) 0.0122(5) -0.0001(4)
C7 0.0218(5) 0.0190(5) 0.0190(5) -0.0021(4) 0.0084(4) -0.0008(4)
C8 0.0202(5) 0.0248(5) 0.0227(6) 0.0001(4) 0.0117(4) -0.0008(4)
C9 0.0216(5) 0.0225(5) 0.0287(6) 0.0007(4) 0.0117(5) -0.0038(4)
C10 0.0238(6) 0.0228(5) 0.0192(6) 0.0028(4) 0.0087(4) 0.0038(4)
C11 0.0315(7) 0.0270(6) 0.0198(6) 0.0021(5) 0.0115(5) 0.0028(5)
C12 0.0185(5) 0.0250(6) 0.0260(6) -0.0035(4) 0.0049(5) 0.0012(4)
C13 0.0302(7) 0.0344(7) 0.0259(6) -0.0022(5) 0.0068(5) -0.0005(6)
C14 0.0235(6) 0.0202(5) 0.0371(7) -0.0043(5) 0.0134(5) -0.0005(4)
C15 0.0372(8) 0.0237(6) 0.0679(10) -0.0164(7) 0.0273(8) -0.0081(6)

loop_
_atom_type_symbol
_atom_type_description
_atom_type_scat_dispersion_real
_atom_type_scat_dispersion_imag
_atom_type_scat_source
C C 0.0033 0.0016 'International Tables Vol C Tables 4.2.6.8 and 6.1.1.4'
H H 0.0000 0.0000 'International Tables Vol C Tables 4.2.6.8 and 6.1.1.4'
Li Li -0.0003 0.0001 'International Tables Vol C Tables 4.2.6.8 and 6.1.1.4'
N N 0.0061 0.0033 'International Tables Vol C Tables 4.2.6.8 and 6.1.1.4'

loop_
_geom_angle_atom_site_label_1
_geom_angle_atom_site_label_2
_geom_angle_atom_site_label_3
_geom_angle
_geom_angle_site_symmetry_1
_geom_angle_site_symmetry_3
N2 Li1 N1 88.26(7) . .
N2 Li1 C1 117.21(8) . 3_666
N1 Li1 C1 128.31(9) . 3_666
N2 Li1 C1 114.74(8) . .
N1 Li1 C1 87.08(7) . .
C1 Li1 C1 115.89(8) 3_666 .
N2 Li1 Li1 145.52(13) . 3_666
N1 Li1 Li1 121.81(12) . 3_666
C1 Li1 Li1 59.23(7) 3_666 3_666
C1 Li1 Li1 56.66(7) . 3_666
C8 N1 C10 112.59(8) . .
C8 N1 C7 111.19(8) . .
C10 N1 C7 111.28(8) . .
C8 N1 Li1 101.08(7) . .
C10 N1 Li1 117.21(8) . .
C7 N1 Li1 102.73(7) . .
C12 N2 C9 110.89(8) . .
C12 N2 C14 112.58(8) . .
C9 N2 C14 111.41(8) . .
C12 N2 Li1 108.51(8) . .
C9 N2 Li1 102.57(8) . .
C14 N2 Li1 110.39(8) . .
C6 C1 C2 112.73(9) . .
C6 C1 Li1 105.25(8) . 3_666
C2 C1 Li1 137.67(9) . 3_666
C6 C1 Li1 135.54(9) . .
C2 C1 Li1 98.37(8) . .
Li1 C1 Li1 64.11(8) 3_666 .
C3 C2 C1 123.47(9) . .
C3 C2 C7 117.71(9) . .
C1 C2 C7 118.82(9) . .
C4 C3 C2 120.56(10) . .
C4 C3 H3 119.7 . .
C2 C3 H3 119.7 . .
C5 C4 C3 118.60(10) . .
C5 C4 H4 120.7 . .
C3 C4 H4 120.7 . .
C4 C5 C6 119.60(10) . .
C4 C5 H5 120.2 . .
C6 C5 H5 120.2 . .
C5 C6 C1 125.00(10) . .
C5 C6 H6 117.5 . .
C1 C6 H6 117.5 . .
N1 C7 C2 111.88(8) . .
N1 C7 H7A 109.2 . .
C2 C7 H7A 109.2 . .
N1 C7 H7B 109.2 . .
C2 C7 H7B 109.2 . .
H7A C7 H7B 107.9 . .
N1 C8 C9 111.62(8) . .
N1 C8 H8A 109.3 . .
C9 C8 H8A 109.3 . .
N1 C8 H8B 109.3 . .
C9 C8 H8B 109.3 . .
H8A C8 H8B 108.0 . .
N2 C9 C8 111.85(8) . .
N2 C9 H9A 109.2 . .
C8 C9 H9A 109.2 . .
N2 C9 H9B 109.2 . .
C8 C9 H9B 109.2 . .
H9A C9 H9B 107.9 . .
N1 C10 C11 116.76(9) . .
N1 C10 H10A 108.1 . .
C11 C10 H10A 108.1 . .
N1 C10 H10B 108.1 . .
C11 C10 H10B 108.1 . .
H10A C10 H10B 107.3 . .
C10 C11 H11A 110.2(7) . .
C10 C11 H11B 111.3(7) . .
H11A C11 H11B 107.9(10) . .
C10 C11 H11C 113.5(7) . .
H11A C11 H11C 107.4(11) . .
H11B C11 H11C 106.2(10) . .
N2 C12 C13 113.33(9) . .
N2 C12 H12A 108.9 . .
C13 C12 H12A 108.9 . .
N2 C12 H12B 108.9 . .
C13 C12 H12B 108.9 . .
H12A C12 H12B 107.7 . .
C12 C13 H13A 109.7(8) . .
C12 C13 H13B 108.5(8) . .
H13A C13 H13B 108.8(11) . .
C12 C13 H13C 111.9(7) . .
H13A C13 H13C 109.5(10) . .
H13B C13 H13C 108.4(10) . .
N2 C14 C15 116.09(9) . .
N2 C14 H14A 108.3 . .
C15 C14 H14A 108.3 . .
N2 C14 H14B 108.3 . .
C15 C14 H14B 108.3 . .
H14A C14 H14B 107.4 . .
C14 C15 H15A 109.4(8) . .
C14 C15 H15B 108.7(8) . .
H15A C15 H15B 105.3(11) . .
C14 C15 H15C 114.3(9) . .
H15A C15 H15C 107.7(12) . .
H15B C15 H15C 111.1(12) . .

loop_
_geom_bond_atom_site_label_1
_geom_bond_atom_site_label_2
_geom_bond_distance
_geom_bond_site_symmetry_2
Li1 N2 2.1062(19) .
Li1 N1 2.1148(19) .
Li1 C1 2.208(2) 3_666
Li1 C1 2.2707(19) .
Li1 Li1 2.378(3) 3_666
N1 C8 1.4736(13) .
N1 C10 1.4780(13) .
N1 C7 1.4809(13) .
N2 C12 1.4775(13) .
N2 C9 1.4776(13) .
N2 C14 1.4781(13) .
C1 C6 1.4101(14) .
C1 C2 1.4201(14) .
C1 Li1 2.208(2) 3_666
C2 C3 1.3940(14) .
C2 C7 1.5168(14) .
C3 C4 1.3916(15) .
C3 H3 0.9500 .
C4 C5 1.3834(15) .
C4 H4 0.9500 .
C5 C6 1.3925(15) .
C5 H5 0.9500 .
C6 H6 0.9500 .
C7 H7A 0.9900 .
C7 H7B 0.9900 .
C8 C9 1.5205(15) .
C8 H8A 0.9900 .
C8 H8B 0.9900 .
C9 H9A 0.9900 .
C9 H9B 0.9900 .
C10 C11 1.5222(15) .
C10 H10A 0.9900 .
C10 H10B 0.9900 .
C11 H11A 1.009(14) .
C11 H11B 0.987(14) .
C11 H11C 0.988(13) .
C12 C13 1.5130(16) .
C12 H12A 0.9900 .
C12 H12B 0.9900 .
C13 H13A 0.975(14) .
C13 H13B 0.999(14) .
C13 H13C 0.974(13) .
C14 C15 1.5299(16) .
C14 H14A 0.9900 .
C14 H14B 0.9900 .
C15 H15A 0.984(15) .
C15 H15B 0.991(14) .
C15 H15C 1.076(18) .

loop_
_geom_torsion_atom_site_label_1
_geom_torsion_atom_site_label_2
_geom_torsion_atom_site_label_3
_geom_torsion_atom_site_label_4
_geom_torsion
_geom_torsion_site_symmetry_1
_geom_torsion_site_symmetry_4
N2 Li1 N1 C8 -17.60(8) . .
C1 Li1 N1 C8 -141.59(10) 3_666 .
C1 Li1 N1 C8 97.28(7) . .
Li1 Li1 N1 C8 144.50(13) 3_666 .
N2 Li1 N1 C10 105.15(8) . .
C1 Li1 N1 C10 -18.85(14) 3_666 .
C1 Li1 N1 C10 -139.97(8) . .
Li1 Li1 N1 C10 -92.76(14) 3_666 .
N2 Li1 N1 C7 -132.54(7) . .
C1 Li1 N1 C7 103.46(11) 3_666 .
C1 Li1 N1 C7 -17.66(8) . .
Li1 Li1 N1 C7 29.55(15) 3_666 .
N1 Li1 N2 C12 107.13(8) . .
C1 Li1 N2 C12 -119.88(9) 3_666 .
C1 Li1 N2 C12 21.15(11) . .
Li1 Li1 N2 C12 -45.4(2) 3_666 .
N1 Li1 N2 C9 -10.25(8) . .
C1 Li1 N2 C9 122.74(9) 3_666 .
C1 Li1 N2 C9 -96.23(9) . .
Li1 Li1 N2 C9 -162.8(2) 3_666 .
N1 Li1 N2 C14 -129.06(8) . .
C1 Li1 N2 C14 3.93(12) 3_666 .
C1 Li1 N2 C14 144.96(9) . .
Li1 Li1 N2 C14 78.4(2) 3_666 .
N2 Li1 C1 C6 -55.99(15) . .
N1 Li1 C1 C6 -142.72(11) . .
C1 Li1 C1 C6 85.57(13) 3_666 .
Li1 Li1 C1 C6 85.57(13) 3_666 .
N2 Li1 C1 C2 79.05(10) . .
N1 Li1 C1 C2 -7.69(8) . .
C1 Li1 C1 C2 -139.39(10) 3_666 .
Li1 Li1 C1 C2 -139.39(10) 3_666 .
N2 Li1 C1 Li1 -141.56(14) . 3_666
N1 Li1 C1 Li1 131.71(11) . 3_666
C1 Li1 C1 Li1 0.0 3_666 3_666
C6 C1 C2 C3 2.10(14) . .
Li1 C1 C2 C3 154.15(11) 3_666 .
Li1 C1 C2 C3 -145.45(10) . .
C6 C1 C2 C7 -178.04(8) . .
Li1 C1 C2 C7 -25.99(17) 3_666 .
Li1 C1 C2 C7 34.41(10) . .
C1 C2 C3 C4 -2.05(16) . .
C7 C2 C3 C4 178.09(9) . .
C2 C3 C4 C5 0.24(15) . .
C3 C4 C5 C6 1.27(16) . .
C4 C5 C6 C1 -1.13(16) . .
C2 C1 C6 C5 -0.52(15) . .
Li1 C1 C6 C5 -161.42(10) 3_666 .
Li1 C1 C6 C5 130.19(12) . .
C8 N1 C7 C2 -67.20(10) . .
C10 N1 C7 C2 166.41(8) . .
Li1 N1 C7 C2 40.19(10) . .
C3 C2 C7 N1 123.18(9) . .
C1 C2 C7 N1 -56.69(12) . .
C10 N1 C8 C9 -82.82(10) . .
C7 N1 C8 C9 151.52(8) . .
Li1 N1 C8 C9 43.06(10) . .
C12 N2 C9 C8 -78.68(11) . .
C14 N2 C9 C8 155.08(9) . .
Li1 N2 C9 C8 36.99(10) . .
N1 C8 C9 N2 -58.75(11) . .
C8 N1 C10 C11 -70.66(12) . .
C7 N1 C10 C11 54.95(12) . .
Li1 N1 C10 C11 172.73(9) . .
C9 N2 C12 C13 176.63(9) . .
C14 N2 C12 C13 -57.78(12) . .
Li1 N2 C12 C13 64.71(11) . .
C12 N2 C14 C15 -60.15(14) . .
C9 N2 C14 C15 65.15(13) . .
Li1 N2 C14 C15 178.42(11) . .
